data_7100706
loop_
_publ_author_name
'Peter Roesky'
'Marcus Rastatter'
'Agustino Zulys'

_publ_section_title
;
A Bis(phosphinimino)methanide Lanthanum Amide as
Catalyst for the Hydroamination / Cyclisation, Hydrosilylation and
Sequential Hydroamination / Hydrosilylation Catalysis.
;
_journal_name_full 'Chemical Communications'
_journal_paper_doi 10.1039/b514242c
_journal_year 2006
_chemical_formula_sum 'C39 H67 La N4 P2 Si6'
_chemical_formula_weight 961.36
_space_group_IT_number 14
_symmetry_cell_setting monoclinic
_symmetry_space_group_name_Hall '-P 2yn'
_symmetry_space_group_name_H-M 'P 1 21/n 1'
_cell_angle_alpha 90.00
_cell_angle_beta 92.381(6)
_cell_angle_gamma 90.00
_cell_formula_units_Z 4
_cell_length_a 11.7780(7)
_cell_length_b 21.7067(10)
_cell_length_c 19.7688(15)
_cell_measurement_temperature 200(2)
_cell_volume 5049.8(5)
_diffrn_ambient_temperature 200(2)
_exptl_crystal_density_diffrn 1.265
_cod_original_sg_symbol_H-M 'P 21/n'
_cod_database_code 7100706

loop_
_symmetry_equiv_pos_as_xyz
'x, y, z'
'-x+1/2, y+1/2, -z+1/2'
'-x, -y, -z'
'x-1/2, -y-1/2, z-1/2'

loop_
_atom_site_label
_atom_site_type_symbol
_atom_site_fract_x
_atom_site_fract_y
_atom_site_fract_z
_atom_site_U_iso_or_equiv
_atom_site_adp_type
_atom_site_occupancy
_atom_site_symmetry_multiplicity
_atom_site_calc_flag
_atom_site_refinement_flags
_atom_site_disorder_assembly
_atom_site_disorder_group
C1 C 0.7161(2) 0.93692(17) 0.76411(18) 0.0262(9) Uani 1 1 d . . .
H1 H 0.7018 0.9684 0.7997 0.031 Uiso 1 1 calc R . .
C2 C 0.9241(2) 0.90696(18) 0.69200(18) 0.0272(9) Uani 1 1 d . . .
C3 C 0.9550(2) 0.8518(2) 0.6639(2) 0.0373(10) Uani 1 1 d . . .
H3 H 0.9384 0.8144 0.6863 0.045 Uiso 1 1 calc R . .
C4 C 1.0104(3) 0.8501(2) 0.6028(2) 0.0465(11) Uani 1 1 d . . .
H4 H 1.0318 0.8120 0.5835 0.056 Uiso 1 1 calc R . .
C5 C 1.0334(3) 0.9048(3) 0.5712(2) 0.0493(12) Uani 1 1 d . . .
H5 H 1.0713 0.9043 0.5297 0.059 Uiso 1 1 calc R . .
C6 C 1.0021(3) 0.9604(2) 0.5988(2) 0.0474(12) Uani 1 1 d . . .
H6 H 1.0186 0.9980 0.5766 0.057 Uiso 1 1 calc R . .
C7 C 0.9469(3) 0.9608(2) 0.65866(19) 0.0355(10) Uani 1 1 d . . .
H7 H 0.9241 0.9989 0.6773 0.043 Uiso 1 1 calc R . .
C8 C 0.9347(2) 0.96248(17) 0.82395(18) 0.0255(8) Uani 1 1 d . . .
C9 C 1.0494(3) 0.97326(19) 0.8138(2) 0.0379(10) Uani 1 1 d . . .
H9 H 1.0849 0.9542 0.7769 0.046 Uiso 1 1 calc R . .
C10 C 1.1116(3) 1.0115(2) 0.8572(2) 0.0471(12) Uani 1 1 d . . .
H10 H 1.1897 1.0187 0.8498 0.057 Uiso 1 1 calc R . .
C11 C 1.0624(3) 1.0393(2) 0.9108(2) 0.0504(12) Uani 1 1 d . . .
H11 H 1.1058 1.0658 0.9401 0.061 Uiso 1 1 calc R . .
C12 C 0.9489(3) 1.0286(2) 0.9222(2) 0.0437(11) Uani 1 1 d . . .
H12 H 0.9142 1.0471 0.9596 0.052 Uiso 1 1 calc R . .
C13 C 0.8871(3) 0.99109(19) 0.8790(2) 0.0348(10) Uani 1 1 d . . .
H13 H 0.8091 0.9843 0.8869 0.042 Uiso 1 1 calc R . .
C14 C 0.6592(3) 0.9436(2) 0.6196(2) 0.0322(10) Uani 1 1 d . . .
C15 C 0.6686(3) 0.8932(2) 0.5778(2) 0.0445(11) Uani 1 1 d . . .
H15 H 0.6463 0.8538 0.5935 0.053 Uiso 1 1 calc R . .
C16 C 0.7105(3) 0.8988(3) 0.5127(2) 0.0622(14) Uani 1 1 d . . .
H16 H 0.7181 0.8634 0.4849 0.075 Uiso 1 1 calc R . .
C17 C 0.7403(3) 0.9557(3) 0.4897(2) 0.0606(15) Uani 1 1 d . . .
H17 H 0.7669 0.9599 0.4452 0.073 Uiso 1 1 calc R . .
C18 C 0.7320(3) 1.0070(3) 0.5303(2) 0.0527(13) Uani 1 1 d . . .
H18 H 0.7519 1.0466 0.5139 0.063 Uiso 1 1 calc R . .
C19 C 0.6946(3) 1.0001(2) 0.5947(2) 0.0437(11) Uani 1 1 d . . .
H19 H 0.6928 1.0352 0.6234 0.052 Uiso 1 1 calc R . .
C20 C 0.5210(2) 1.00174(18) 0.71946(19) 0.0302(9) Uani 1 1 d . . .
C21 C 0.4692(3) 1.03780(19) 0.6681(2) 0.0413(11) Uani 1 1 d . . .
H21 H 0.4827 1.0291 0.6220 0.050 Uiso 1 1 calc R . .
C22 C 0.3982(3) 1.0861(2) 0.6842(3) 0.0533(13) Uani 1 1 d . . .
H22 H 0.3646 1.1106 0.6489 0.064 Uiso 1 1 calc R . .
C23 C 0.3759(3) 1.0991(2) 0.7498(3) 0.0546(13) Uani 1 1 d . . .
H23 H 0.3277 1.1326 0.7603 0.065 Uiso 1 1 calc R . .
C24 C 0.4240(3) 1.0632(2) 0.8005(2) 0.0474(12) Uani 1 1 d . . .
H24 H 0.4076 1.0716 0.8463 0.057 Uiso 1 1 calc R . .
C25 C 0.4956(2) 1.01527(19) 0.7861(2) 0.0359(10) Uani 1 1 d . . .
H25 H 0.5280 0.9911 0.8220 0.043 Uiso 1 1 calc R . .
C26 C 0.8829(3) 0.7296(2) 0.8842(2) 0.0546(13) Uani 1 1 d . . .
H26A H 0.8261 0.7417 0.9166 0.082 Uiso 1 1 calc R . .
H26B H 0.9393 0.7025 0.9066 0.082 Uiso 1 1 calc R . .
H26C H 0.8453 0.7078 0.8460 0.082 Uiso 1 1 calc R . .
C27 C 1.0789(3) 0.7750(2) 0.8024(2) 0.0612(15) Uani 1 1 d . . .
H27A H 1.0533 0.7451 0.7680 0.092 Uiso 1 1 calc R . .
H27B H 1.1368 0.7561 0.8328 0.092 Uiso 1 1 calc R . .
H27C H 1.1114 0.8110 0.7803 0.092 Uiso 1 1 calc R . .
C28 C 1.0128(3) 0.8437(2) 0.9273(2) 0.0488(12) Uani 1 1 d . . .
H28A H 1.0531 0.8803 0.9119 0.073 Uiso 1 1 calc R . .
H28B H 1.0656 0.8175 0.9540 0.073 Uiso 1 1 calc R . .
H28C H 0.9502 0.8564 0.9554 0.073 Uiso 1 1 calc R . .
C29 C 0.3587(3) 0.77688(19) 0.6917(2) 0.0487(11) Uani 1 1 d . . .
H29A H 0.4174 0.7493 0.6752 0.073 Uiso 1 1 calc R . .
H29B H 0.2858 0.7676 0.6683 0.073 Uiso 1 1 calc R . .
H29C H 0.3520 0.7710 0.7405 0.073 Uiso 1 1 calc R . .
C30 C 0.3876(3) 0.8677(3) 0.5819(2) 0.0642(15) Uani 1 1 d . . .
H30A H 0.4064 0.9103 0.5702 0.096 Uiso 1 1 calc R . .
H30B H 0.3099 0.8584 0.5654 0.096 Uiso 1 1 calc R . .
H30C H 0.4406 0.8395 0.5608 0.096 Uiso 1 1 calc R . .
C31 C 0.2887(3) 0.9076(2) 0.7117(2) 0.0546(13) Uani 1 1 d . . .
H31A H 0.2913 0.9025 0.7610 0.082 Uiso 1 1 calc R . .
H31B H 0.2135 0.8957 0.6931 0.082 Uiso 1 1 calc R . .
H31C H 0.3033 0.9508 0.7006 0.082 Uiso 1 1 calc R . .
C32 C 0.3628(4) 0.7623(3) 0.9632(3) 0.0840(19) Uani 1 1 d . . .
H32A H 0.4039 0.7238 0.9555 0.126 Uiso 1 1 calc R . .
H32B H 0.2817 0.7562 0.9520 0.126 Uiso 1 1 calc R . .
H32C H 0.3730 0.7742 1.0109 0.126 Uiso 1 1 calc R . .
C33 C 0.3388(3) 0.8941(3) 0.9247(4) 0.096(2) Uani 1 1 d . . .
H33A H 0.3436 0.9040 0.9731 0.145 Uiso 1 1 calc R . .
H33B H 0.2590 0.8883 0.9100 0.145 Uiso 1 1 calc R . .
H33C H 0.3711 0.9280 0.8990 0.145 Uiso 1 1 calc R . .
C34 C 0.6649(4) 0.8132(3) 1.0510(2) 0.0779(15) Uani 1 1 d . . .
H34A H 0.5963 0.8170 1.0771 0.117 Uiso 1 1 calc R . .
H34B H 0.7309 0.8276 1.0784 0.117 Uiso 1 1 calc R . .
H34C H 0.6760 0.7699 1.0386 0.117 Uiso 1 1 calc R . .
C35 C 0.6197(3) 0.9411(2) 0.9979(2) 0.0572(14) Uani 1 1 d . . .
H35A H 0.6172 0.9675 0.9576 0.086 Uiso 1 1 calc R . .
H35B H 0.6800 0.9554 1.0298 0.086 Uiso 1 1 calc R . .
H35C H 0.5464 0.9431 1.0196 0.086 Uiso 1 1 calc R . .
C36 C 0.4316(3) 0.6315(2) 0.7807(3) 0.0705(16) Uani 1 1 d . . .
H36A H 0.3867 0.6653 0.7986 0.106 Uiso 1 1 calc R . .
H36B H 0.4108 0.5928 0.8025 0.106 Uiso 1 1 calc R . .
H36C H 0.4164 0.6281 0.7317 0.106 Uiso 1 1 calc R . .
C37 C 0.6074(4) 0.6466(3) 0.8907(2) 0.0657(15) Uani 1 1 d . . .
H37A H 0.6876 0.6384 0.9026 0.099 Uiso 1 1 calc R . .
H37B H 0.5603 0.6143 0.9100 0.099 Uiso 1 1 calc R . .
H37C H 0.5859 0.6867 0.9089 0.099 Uiso 1 1 calc R . .
C38 C 0.6126(3) 0.6987(3) 0.6091(2) 0.0657(15) Uani 1 1 d . . .
H38A H 0.5722 0.6596 0.6137 0.099 Uiso 1 1 calc R . .
H38B H 0.6620 0.6964 0.5705 0.099 Uiso 1 1 calc R . .
H38C H 0.5574 0.7321 0.6017 0.099 Uiso 1 1 calc R . .
C39 C 0.8309(3) 0.6664(3) 0.6837(2) 0.0768(18) Uani 1 1 d . . .
H39A H 0.8823 0.6764 0.7224 0.115 Uiso 1 1 calc R . .
H39B H 0.8687 0.6751 0.6416 0.115 Uiso 1 1 calc R . .
H39C H 0.8106 0.6227 0.6852 0.115 Uiso 1 1 calc R . .
N1 N 0.85379(17) 0.84042(14) 0.80548(14) 0.0265(7) Uani 1 1 d . . .
N2 N 0.53398(19) 0.87283(14) 0.70940(14) 0.0288(7) Uani 1 1 d . . .
N3 N 0.5604(2) 0.83162(17) 0.91229(16) 0.0426(9) Uani 1 1 d . . .
N4 N 0.6348(2) 0.71259(15) 0.76221(15) 0.0336(8) Uani 1 1 d . . .
P1 P 0.85412(6) 0.90763(5) 0.77207(5) 0.0245(2) Uani 1 1 d . . .
P2 P 0.60746(6) 0.93479(5) 0.70328(5) 0.0271(2) Uani 1 1 d . . .
Si1 Si 0.95496(7) 0.79992(5) 0.85253(6) 0.0351(3) Uani 1 1 d . . .
Si2 Si 0.39853(7) 0.85817(6) 0.67470(6) 0.0348(3) Uani 1 1 d . . .
Si3 Si 0.41837(8) 0.82323(7) 0.90960(6) 0.0503(3) Uani 1 1 d . . .
HI3 H 0.3971 0.8109 0.8620 0.060 Uiso 1 1 calc R . .
Si4 Si 0.64869(8) 0.86066(6) 0.97285(6) 0.0440(3) Uani 1 1 d . . .
HI4 H 0.7254 0.8614 0.9531 0.053 Uiso 1 1 calc R . .
Si5 Si 0.58548(9) 0.64698(6) 0.79808(6) 0.0434(3) Uani 1 1 d . . .
HI5 H 0.6290 0.6116 0.7798 0.052 Uiso 1 1 calc R . .
Si6 Si 0.69992(8) 0.71404(6) 0.68746(6) 0.0389(3) Uani 1 1 d . . .
HI6 H 0.7266 0.7575 0.6827 0.047 Uiso 1 1 calc R . .
La La 0.642992(15) 0.816302(11) 0.803747(11) 0.02560(6) Uani 1 1 d . . .

loop_
_atom_site_aniso_label
_atom_site_aniso_U_11
_atom_site_aniso_U_22
_atom_site_aniso_U_33
_atom_site_aniso_U_23
_atom_site_aniso_U_13
_atom_site_aniso_U_12
C1 0.0204(15) 0.030(2) 0.028(2) -0.0009(18) -0.0021(14) 0.0026(15)
C2 0.0170(15) 0.034(2) 0.031(2) -0.0013(19) -0.0016(14) -0.0003(15)
C3 0.0287(17) 0.037(3) 0.046(3) -0.010(2) 0.0006(17) -0.0026(17)
C4 0.037(2) 0.059(3) 0.044(3) -0.016(3) 0.0057(18) 0.000(2)
C5 0.040(2) 0.079(4) 0.030(3) -0.004(3) 0.0106(18) 0.004(2)
C6 0.039(2) 0.064(4) 0.039(3) 0.018(3) 0.0092(18) -0.002(2)
C7 0.0314(18) 0.041(3) 0.034(3) -0.001(2) 0.0063(16) 0.0024(17)
C8 0.0249(16) 0.024(2) 0.028(2) 0.0036(17) -0.0008(14) 0.0035(15)
C9 0.0254(17) 0.047(3) 0.041(3) -0.002(2) -0.0042(16) -0.0037(18)
C10 0.0287(18) 0.055(3) 0.056(3) 0.000(3) -0.0094(19) -0.011(2)
C11 0.050(2) 0.046(3) 0.054(3) -0.008(3) -0.019(2) -0.012(2)
C12 0.050(2) 0.051(3) 0.030(3) -0.007(2) -0.0047(18) 0.002(2)
C13 0.0274(17) 0.037(3) 0.040(3) -0.003(2) -0.0068(16) 0.0014(17)
C14 0.0244(17) 0.039(3) 0.032(2) -0.001(2) -0.0054(15) 0.0013(17)
C15 0.040(2) 0.058(3) 0.036(3) 0.006(2) 0.0049(18) 0.007(2)
C16 0.058(3) 0.093(5) 0.036(3) -0.005(3) 0.007(2) 0.010(3)
C17 0.047(2) 0.104(5) 0.032(3) 0.014(3) 0.005(2) -0.007(3)
C18 0.042(2) 0.067(4) 0.048(3) 0.029(3) -0.005(2) -0.012(2)
C19 0.0369(19) 0.054(3) 0.040(3) 0.010(2) -0.0077(18) -0.011(2)
C20 0.0210(15) 0.034(2) 0.035(2) 0.0041(19) -0.0030(15) -0.0058(15)
C21 0.0389(19) 0.038(3) 0.046(3) 0.012(2) -0.0050(18) 0.0075(19)
C22 0.042(2) 0.044(3) 0.072(4) 0.003(3) -0.015(2) 0.015(2)
C23 0.033(2) 0.050(3) 0.080(4) -0.014(3) -0.005(2) 0.010(2)
C24 0.0298(19) 0.060(3) 0.052(3) -0.017(3) 0.0023(18) 0.002(2)
C25 0.0237(16) 0.039(3) 0.044(3) 0.003(2) -0.0009(16) 0.0010(17)
C26 0.050(2) 0.053(3) 0.060(3) 0.021(3) -0.008(2) -0.004(2)
C27 0.036(2) 0.075(4) 0.073(4) 0.006(3) 0.001(2) 0.020(2)
C28 0.0394(19) 0.055(3) 0.050(3) 0.007(2) -0.0177(18) 0.002(2)
C29 0.0388(18) 0.052(3) 0.054(3) -0.008(3) -0.0106(17) -0.011(2)
C30 0.044(2) 0.091(4) 0.055(3) 0.008(3) -0.018(2) -0.008(2)
C31 0.0225(18) 0.053(3) 0.088(4) -0.009(3) -0.0056(19) -0.0050(19)
C32 0.057(3) 0.097(5) 0.100(5) 0.029(4) 0.027(3) 0.001(3)
C33 0.041(2) 0.068(4) 0.180(7) 0.005(4) 0.000(3) 0.002(3)
C34 0.097(3) 0.076(4) 0.060(3) 0.014(4) -0.011(2) 0.001(3)
C35 0.058(3) 0.055(3) 0.057(4) -0.009(3) -0.013(2) -0.001(2)
C36 0.060(3) 0.063(4) 0.087(4) 0.015(3) -0.007(2) -0.029(3)
C37 0.074(3) 0.065(4) 0.058(3) 0.019(3) 0.007(2) -0.019(3)
C38 0.066(2) 0.087(5) 0.044(3) -0.019(3) -0.002(2) -0.010(3)
C39 0.067(3) 0.097(5) 0.068(4) -0.003(3) 0.016(2) 0.038(3)
N1 0.0131(11) 0.0336(19) 0.0326(18) 0.0039(14) -0.0031(11) -0.0003(12)
N2 0.0241(13) 0.034(2) 0.0279(18) 0.0022(15) -0.0077(12) 0.0003(13)
N3 0.0477(16) 0.049(3) 0.031(2) -0.0056(17) 0.0084(13) 0.0000(16)
N4 0.0356(15) 0.034(2) 0.0309(19) -0.0011(16) -0.0005(13) -0.0015(14)
P1 0.0187(4) 0.0289(6) 0.0258(5) 0.0004(5) -0.0006(3) -0.0008(4)
P2 0.0210(4) 0.0313(6) 0.0286(6) 0.0026(5) -0.0034(4) 0.0009(4)
Si1 0.0261(4) 0.0378(8) 0.0410(7) 0.0074(5) -0.0040(4) 0.0031(4)
Si2 0.0254(5) 0.0396(7) 0.0385(7) -0.0020(6) -0.0097(4) -0.0027(5)
Si3 0.0556(6) 0.0531(9) 0.0412(7) 0.0039(7) -0.0082(5) -0.0101(7)
Si4 0.0386(5) 0.0500(8) 0.0437(8) -0.0012(6) 0.0072(5) 0.0052(5)
Si5 0.0468(6) 0.0327(7) 0.0508(8) 0.0025(6) 0.0032(5) -0.0034(5)
Si6 0.0390(5) 0.0420(7) 0.0359(7) -0.0026(6) 0.0029(5) 0.0007(5)
La 0.02132(8) 0.02826(11) 0.02706(11) 0.00241(13) -0.00099(7) -0.00253(11)

loop_
_geom_bond_atom_site_label_1
_geom_bond_atom_site_label_2
_geom_bond_distance
_geom_bond_site_symmetry_2
_geom_bond_publ_flag
C1 P2 1.720(3) . ?
C1 P1 1.746(3) . ?
C1 La 2.875(4) . ?
C2 C7 1.373(5) . ?
C2 C3 1.375(5) . ?
C2 P1 1.815(4) . ?
C3 C4 1.397(5) . ?
C4 C5 1.372(6) . ?
C5 C6 1.382(6) . ?
C6 C7 1.375(5) . ?
C8 C13 1.392(5) . ?
C8 C9 1.393(4) . ?
C8 P1 1.814(4) . ?
C9 C10 1.383(5) . ?
C10 C11 1.369(6) . ?
C11 C12 1.384(5) . ?
C12 C13 1.367(5) . ?
C14 C15 1.378(6) . ?
C14 C19 1.393(6) . ?
C14 P2 1.797(4) . ?
C15 C16 1.402(6) . ?
C16 C17 1.368(7) . ?
C17 C18 1.380(7) . ?
C18 C19 1.374(6) . ?
C20 C25 1.394(5) . ?
C20 C21 1.402(5) . ?
C20 P2 1.811(4) . ?
C21 C22 1.386(6) . ?
C22 C23 1.364(6) . ?
C23 C24 1.373(6) . ?
C24 C25 1.377(5) . ?
C26 Si1 1.867(4) . ?
C27 Si1 1.877(4) . ?
C28 Si1 1.863(4) . ?
C29 Si2 1.860(4) . ?
C30 Si2 1.846(5) . ?
C31 Si2 1.854(4) . ?
C32 Si3 1.833(5) . ?
C33 Si3 1.833(5) . ?
C34 Si4 1.860(5) . ?
C35 Si4 1.851(5) . ?
C36 Si5 1.861(4) . ?
C37 Si5 1.839(5) . ?
C38 Si6 1.853(4) . ?
C39 Si6 1.861(4) . ?
N1 P1 1.602(3) . ?
N1 Si1 1.722(3) . ?
N1 La 2.536(2) . ?
N2 P2 1.607(3) . ?
N2 Si2 1.740(2) . ?
N2 La 2.536(3) . ?
N3 Si4 1.676(3) . ?
N3 Si3 1.682(3) . ?
N3 La 2.415(3) . ?
N4 Si6 1.693(3) . ?
N4 Si5 1.704(3) . ?
N4 La 2.397(3) . ?
P1 La 3.2612(9) . ?
P2 La 3.2659(10) . ?
Si3 La 3.4440(12) . ?
Si4 La 3.4768(13) . ?
Si6 La 3.2848(12) . ?
